data_9004970
loop_
_publ_author_name
'Cempirek, J.'
'Novak, M.'
'Ertl, A.'
'Hughes, J. M.'
'Rossman, G. R.'
'Dyar, D.'

_publ_section_title
;
 Fe-bearing olenite with tetrahedrally coordinated Al
 from an abyssal pegmatite at Kutna Hora, Czech Republic:
 structure, crystal chemistry, optical and xanes spectra
;
_journal_name_full 'The Canadian Mineralogist'
_journal_page_first 23
_journal_page_last 60
_journal_paper_doi 10.2113/gscanmin.44.1.23
_journal_volume 44
_journal_year 2006
_chemical_compound_source 'Kutna Hora, Czech Republic'
_chemical_formula_sum 'Al8.46 B3 Ca0.14 F0.01 Fe0.78 H2.49 K0.01 Mg0.12 Mn0.06 Na0.54 O31 Si5.58'
_chemical_name_mineral Olenite
_space_group_IT_number 160
_symmetry_space_group_name_Hall 'R 3 -2"'
_symmetry_space_group_name_H-M 'R 3 m :H'
_cell_angle_alpha 90
_cell_angle_beta 90
_cell_angle_gamma 120
_cell_formula_units_Z 3
_cell_length_a 15.8838
_cell_length_b 15.8838
_cell_length_c 7.1056
_cell_volume 1552.531
_database_code_amcsd 0006068
_exptl_crystal_density_diffrn 3.158
_cod_original_sg_symbol_H-M 'R 3 m'
_cod_original_formula_sum 'Na.54 Ca.14 K.01 Al8.46 Fe.78 Mn.06 Mg.12 Si5.58 B3 O31 F.01 H2.49'
_cod_database_code 9004970

loop_
_space_group_symop_operation_xyz
x,y,z
2/3+x,1/3+y,1/3+z
1/3+x,2/3+y,2/3+z
x,x-y,z
2/3+x,1/3+x-y,1/3+z
1/3+x,2/3+x-y,2/3+z
-y,-x,z
2/3-y,1/3-x,1/3+z
1/3-y,2/3-x,2/3+z
-x+y,y,z
2/3-x+y,1/3+y,1/3+z
1/3-x+y,2/3+y,2/3+z
-y,x-y,z
2/3-y,1/3+x-y,1/3+z
1/3-y,2/3+x-y,2/3+z
-x+y,-x,z
2/3-x+y,1/3-x,1/3+z
1/3-x+y,2/3-x,2/3+z

loop_
_atom_site_label
_atom_site_fract_x
_atom_site_fract_y
_atom_site_fract_z
_atom_site_occupancy
_atom_site_U_iso_or_equiv
_atom_site_type_symbol
_atom_site_attached_hydrogens
NaX 0.00000 0.00000 0.75000 0.54000 0.02060 Na 0
CaX 0.00000 0.00000 0.75000 0.14000 0.02060 Ca 0
KX 0.00000 0.00000 0.75000 0.01000 0.02060 K 0
AlY 0.87802 0.93901 0.33280 0.72000 0.00940 Al 0
Fe2+Y 0.87802 0.93901 0.33280 0.26000 0.00940 Fe 0
Mn2+Y 0.87802 0.93901 0.33280 0.02000 0.00940 Mn 0
AlZ 0.70287 0.73930 0.35950 0.98000 0.00786 Al 0
MgZ 0.70287 0.73930 0.35950 0.02000 0.00786 Mg 0
SiT 0.80806 0.81011 0.96670 0.93000 0.00628 Si 0
AlT 0.80806 0.81011 0.96670 0.07000 0.00628 Al 0
B 0.89037 0.78075 0.51620 1.00000 0.00940 B 0
O1W 0.00000 0.00000 0.19650 0.99000 0.02260 O 0
FW 0.00000 0.00000 0.19650 0.01000 0.02260 F 0
O2 0.93921 0.87843 0.47940 1.00000 0.01640 O 0
O3V 0.73841 0.86921 0.46050 1.00000 0.01420 O 0
O4 0.90572 0.81145 0.89480 1.00000 0.01410 O 0
O5 0.81252 0.90626 0.87170 1.00000 0.01470 O 0
O6 0.80460 0.81545 0.19440 1.00000 0.01100 O 0
O7 0.71296 0.71324 0.89100 1.00000 0.00969 O 0
O8 0.79067 0.72982 0.53090 1.00000 0.01070 O 0
H3V 0.74100 0.87030 0.58000 0.41500 0.05900 H 0

loop_
_cod_changelog_entry_id
_cod_changelog_entry_author
_cod_changelog_entry_date
_cod_changelog_entry_text
1
;cod-tools version 3.8.0
Id: cif_guess_AMCSD_atom_types 9581 2023-05-17 12:35:41Z saulius
;
2023-05-23T09:20:03+03:00
;Derived atom types and hydrogen counts
from atom names that follow the AMCSD naming convention
(Wat == water, O-H == hydroxyl).
;

loop_
_cod_related_entry_id
_cod_related_entry_database
_cod_related_entry_code
1 AMCSD 0006068
